data_2241724
loop_
_publ_author_name
'Moon, Suk-Hee'
'Park, Ki-Min'
'Kang, Youngjin'

_publ_section_title
;
 Crystal structure of a one-dimensional looped-chain silver(I)
 coordination polymer:
 <i>catena</i>-poly[[silver(I)-bis{\m-4-[1-(5'-isopropyl-[1,1':3',1''-terphenyl]-2'-yl)-1<i>H</i>-imidazol-2-yl]pyridine-\k^2^<i>N</i>:<i>N</i>'}]
 nitrate methanol monosolvate monohydrate]
;
_journal_issue 7
_journal_name_full 'Acta Crystallographica Section E'
_journal_page_first 972
_journal_page_last 975
_journal_paper_doi 10.1107/S205698901600949X
_journal_volume 72
_journal_year 2016
_chemical_formula_iupac '[Ag (C29 H25 N3)2] N O3, C H4 O, H2 O'
_chemical_formula_moiety 'C58 H50 Ag N6 +, N O3 -, C H4 O, H2 O'
_chemical_formula_sum 'C59 H56 Ag N7 O5'
_chemical_formula_weight 1050.97
_chemical_name_systematic
;<i>catena</i>-Poly[[silver(I)-bis{\m-4-[1-(5'-isopropyl-[1,1':3',1''-terphenyl]-2'-yl)-1<i>H</i>-imidazol-2-yl]pyridine-\k^2^<i>N</i>:<i>N</i>'}]
nitrate methanol monosolvate monohydrate]
;
_space_group_crystal_system triclinic
_space_group_IT_number 2
_space_group_name_Hall '-P 1'
_space_group_name_H-M_alt 'P -1'
_symmetry_space_group_name_Hall '-P 1'
_symmetry_space_group_name_H-M 'P -1'
_atom_sites_solution_hydrogens geom
_audit_creation_method SHELXL-2014/7
_cell_angle_alpha 75.919(13)
_cell_angle_beta 71.129(12)
_cell_angle_gamma 69.383(12)
_cell_formula_units_Z 2
_cell_length_a 13.301(3)
_cell_length_b 13.797(3)
_cell_length_c 16.527(3)
_cell_measurement_reflns_used 5559
_cell_measurement_temperature 173(2)
_cell_measurement_theta_max 24.44
_cell_measurement_theta_min 2.40
_cell_volume 2657.3(10)
_computing_cell_refinement
;
SAINT (Bruker, 2013)
;
_computing_data_collection
;
APEX2 (Bruker, 2013)
;
_computing_data_reduction
;
SAINT (Bruker, 2013)
;
_computing_molecular_graphics
;
DIAMOND (Brandenburg, 2010)
;
_computing_publication_material
;
SHELXTL (Sheldrick, 2008)
;
_computing_structure_refinement
;
SHELXL2014 (Sheldrick, 2015)
;
_computing_structure_solution
;
SHELXS97 (Sheldrick, 2008)
;
_diffrn_ambient_temperature 173(2)
_diffrn_measured_fraction_theta_full 0.952
_diffrn_measured_fraction_theta_max 0.956
_diffrn_measurement_device_type 'Bruker APEXII CCD'
_diffrn_measurement_method '\f and \w scans'
_diffrn_radiation_type MoK\a
_diffrn_radiation_wavelength 0.71073
_diffrn_reflns_av_R_equivalents 0.1167
_diffrn_reflns_limit_h_max 16
_diffrn_reflns_limit_h_min -16
_diffrn_reflns_limit_k_max 16
_diffrn_reflns_limit_k_min -17
_diffrn_reflns_limit_l_max 20
_diffrn_reflns_limit_l_min -20
_diffrn_reflns_number 38791
_diffrn_reflns_theta_full 25.242
_diffrn_reflns_theta_max 25.999
_diffrn_reflns_theta_min 1.316
_exptl_absorpt_coefficient_mu 0.435
_exptl_absorpt_correction_T_max 0.7457
_exptl_absorpt_correction_T_min 0.5975
_exptl_absorpt_correction_type multi-scan
_exptl_absorpt_process_details
;
(SADABS; Bruker 2013)
;
_exptl_crystal_colour colourless
_exptl_crystal_density_diffrn 1.314
_exptl_crystal_description block
_exptl_crystal_F_000 1092
_exptl_crystal_size_max 0.130
_exptl_crystal_size_mid 0.120
_exptl_crystal_size_min 0.100
_refine_diff_density_max 1.386
_refine_diff_density_min -0.880
_refine_ls_extinction_method none
_refine_ls_goodness_of_fit_ref 1.066
_refine_ls_hydrogen_treatment constr
_refine_ls_matrix_type full
_refine_ls_number_parameters 658
_refine_ls_number_reflns 9965
_refine_ls_number_restraints 30
_refine_ls_restrained_S_all 1.078
_refine_ls_R_factor_all 0.1312
_refine_ls_R_factor_gt 0.0831
_refine_ls_shift/su_max 0.001
_refine_ls_shift/su_mean 0.000
_refine_ls_structure_factor_coef Fsqd
_refine_ls_weighting_details 'w=1/[\s^2^(Fo^2^)+(0.0873P)^2^+5.0611P] where P=(Fo^2^+2Fc^2^)/3'
_refine_ls_weighting_scheme calc
_refine_ls_wR_factor_gt 0.1870
_refine_ls_wR_factor_ref 0.2084
_reflns_number_gt 6302
_reflns_number_total 9965
_reflns_threshold_expression 'I > 2\s(I)'
_cod_data_source_file sj5501sup1.cif
_cod_data_source_block I
_cod_database_code 2241724
_shelx_space_group_comment
;
The symmetry employed for this shelxl refinement is uniquely defined
by the following loop, which should always be used as a source of
symmetry information in preference to the above space-group names.
They are only intended as comments.
;
_shelx_estimated_absorpt_t_min 0.946
_shelx_estimated_absorpt_t_max 0.958

loop_
_space_group_symop_operation_xyz
'x, y, z'
'-x, -y, -z'

loop_
_atom_site_type_symbol
_atom_site_label
_atom_site_fract_x
_atom_site_fract_y
_atom_site_fract_z
_atom_site_U_iso_or_equiv
_atom_site_adp_type
_atom_site_calc_flag
_atom_site_occupancy
Ag Ag1 0.71139(4) 0.57116(4) 0.52858(3) 0.03240(18) Uani d 1
N N1 0.3957(4) 0.4105(4) 0.3338(3) 0.0331(13) Uani d 1
N N2 0.4907(4) 0.4700(4) 0.2062(3) 0.0265(12) Uani d 1
N N3 0.6602(4) 0.5156(4) 0.4312(3) 0.0321(13) Uani d 1
C C1 0.3570(5) 0.3989(5) 0.2695(4) 0.0345(16) Uani d 1
H H1 0.2984 0.3699 0.2790 0.041 Uiso calc 1
C C2 0.4143(5) 0.4346(5) 0.1920(4) 0.0347(16) Uani d 1
H H2 0.4041 0.4353 0.1375 0.042 Uiso calc 1
C C3 0.4762(5) 0.4539(5) 0.2935(4) 0.0253(14) Uani d 1
C C4 0.5408(5) 0.4770(5) 0.3385(4) 0.0276(14) Uani d 1
C C5 0.5718(5) 0.5678(5) 0.3150(4) 0.0311(15) Uani d 1
H H5 0.5535 0.6174 0.2669 0.037 Uiso calc 1
C C6 0.6300(6) 0.5842(5) 0.3635(4) 0.0353(16) Uani d 1
H H6 0.6498 0.6473 0.3484 0.042 Uiso calc 1
C C7 0.6311(5) 0.4286(5) 0.4517(4) 0.0301(15) Uani d 1
H H7 0.6523 0.3793 0.4990 0.036 Uiso calc 1
C C8 0.5718(5) 0.4058(5) 0.4082(4) 0.0289(15) Uani d 1
H H8 0.5523 0.3425 0.4254 0.035 Uiso calc 1
C C9 0.5755(5) 0.5037(5) 0.1370(4) 0.0251(14) Uani d 1
C C10 0.6864(5) 0.4467(5) 0.1271(4) 0.0263(14) Uani d 1
C C11 0.7635(5) 0.4756(5) 0.0540(4) 0.0327(16) Uani d 1
H H11 0.8400 0.4378 0.0473 0.039 Uiso calc 1
C C12 0.7329(5) 0.5578(5) -0.0100(4) 0.0311(15) Uani d 1
C C13 0.6231(5) 0.6146(5) 0.0038(4) 0.0299(15) Uani d 1
H H13 0.6016 0.6726 -0.0382 0.036 Uiso calc 1
C C14 0.5417(5) 0.5917(5) 0.0760(4) 0.0278(14) Uani d 1
C C15 0.4242(5) 0.6556(5) 0.0871(4) 0.0321(16) Uani d 1
C C16 0.3730(6) 0.6716(6) 0.0228(5) 0.046(2) Uani d 1
H H16 0.4142 0.6420 -0.0287 0.055 Uiso calc 1
C C17 0.2634(7) 0.7296(7) 0.0319(6) 0.060(2) Uani d 1
H H17 0.2290 0.7394 -0.0129 0.072 Uiso calc 1
C C18 0.2035(6) 0.7735(6) 0.1058(5) 0.049(2) Uani d 1
H H18 0.1276 0.8137 0.1123 0.059 Uiso calc 1
C C19 0.2533(7) 0.7591(6) 0.1696(5) 0.052(2) Uani d 1
H H19 0.2116 0.7895 0.2207 0.062 Uiso calc 1
C C20 0.3635(6) 0.7012(6) 0.1613(4) 0.0422(18) Uani d 1
H H20 0.3977 0.6926 0.2060 0.051 Uiso calc 1
C C21 0.7238(5) 0.3561(5) 0.1921(4) 0.0300(15) Uani d 1
C C22 0.6830(6) 0.2708(5) 0.2178(4) 0.0384(17) Uani d 1
H H22 0.6300 0.2671 0.1925 0.046 Uiso calc 1
C C23 0.7198(6) 0.1903(5) 0.2808(5) 0.0437(19) Uani d 1
H H23 0.6919 0.1317 0.2982 0.052 Uiso calc 1
C C24 0.7957(7) 0.1952(6) 0.3178(5) 0.049(2) Uani d 1
H H24 0.8190 0.1411 0.3620 0.059 Uiso calc 1
C C25 0.8386(6) 0.2790(6) 0.2910(5) 0.0428(18) Uani d 1
H H25 0.8926 0.2816 0.3158 0.051 Uiso calc 1
C C26 0.8034(5) 0.3584(5) 0.2288(4) 0.0331(16) Uani d 1
H H26 0.8337 0.4154 0.2105 0.040 Uiso calc 1
C C27 0.8183(6) 0.5811(6) -0.0920(5) 0.047(2) Uani d 1
H H27 0.7774 0.6408 -0.1288 0.057 Uiso calc 1
C C28 0.9017(8) 0.6172(9) -0.0742(6) 0.082(3) Uani d 1
H H28A 0.8628 0.6755 -0.0406 0.124 Uiso calc 1
H H28B 0.9471 0.5593 -0.0412 0.124 Uiso calc 1
H H28C 0.9498 0.6404 -0.1290 0.124 Uiso calc 1
C C29 0.8737(8) 0.4911(8) -0.1437(6) 0.075(3) Uani d 1
H H29A 0.8167 0.4696 -0.1541 0.112 Uiso calc 1
H H29B 0.9215 0.5132 -0.1991 0.112 Uiso calc 1
H H29C 0.9189 0.4321 -0.1114 0.112 Uiso calc 1
N N4 1.2737(5) 0.2683(4) 0.5446(4) 0.0344(13) Uani d 1
N N5 1.2046(4) 0.1589(4) 0.6505(3) 0.0280(12) Uani d 1
N N6 0.8659(5) 0.4337(4) 0.5544(4) 0.0349(13) Uani d 1
C C30 1.3587(6) 0.1915(5) 0.5721(4) 0.0362(17) Uani d 1
H H30 1.4353 0.1868 0.5492 0.043 Uiso calc 1
C C31 1.3177(5) 0.1237(5) 0.6365(4) 0.0324(15) Uani d 1
H H31 1.3594 0.0630 0.6664 0.039 Uiso calc 1
C C32 1.1813(5) 0.2470(5) 0.5931(4) 0.0287(15) Uani d 1
C C33 1.0702(5) 0.3098(5) 0.5830(4) 0.0281(15) Uani d 1
C C34 1.0579(5) 0.3465(5) 0.4996(4) 0.0311(15) Uani d 1
H H34 1.1196 0.3299 0.4510 0.037 Uiso calc 1
C C35 0.9558(6) 0.4067(5) 0.4890(4) 0.0356(17) Uani d 1
H H35 0.9480 0.4308 0.4317 0.043 Uiso calc 1
C C36 0.8792(6) 0.3971(5) 0.6346(4) 0.0367(17) Uani d 1
H H36 0.8163 0.4146 0.6823 0.044 Uiso calc 1
C C37 0.9780(5) 0.3363(5) 0.6512(4) 0.0337(16) Uani d 1
H H37 0.9833 0.3124 0.7090 0.040 Uiso calc 1
C C38 1.1304(5) 0.1053(5) 0.7122(4) 0.0281(15) Uani d 1
C C39 1.0600(5) 0.0720(5) 0.6869(4) 0.0280(15) Uani d 1
C C40 0.9917(5) 0.0189(5) 0.7494(4) 0.0292(15) Uani d 1
H H40 0.9396 0.0001 0.7330 0.035 Uiso calc 1
C C41 0.9963(5) -0.0081(5) 0.8356(4) 0.0326(16) Uani d 1
C C42 1.0678(5) 0.0260(5) 0.8584(4) 0.0330(16) Uani d 1
H H42 1.0722 0.0090 0.9166 0.040 Uiso calc 1
C C43 1.1335(5) 0.0842(5) 0.7994(4) 0.0332(16) Uani d 1
C C44 1.2032(6) 0.1244(7) 0.8286(4) 0.0449(19) Uani d 1
C C45 1.2835(8) 0.0553(9) 0.8681(6) 0.071(3) Uani d 1
H H45 1.2930 -0.0177 0.8769 0.086 Uiso calc 1
C C46 1.3503(10) 0.0920(12) 0.8949(7) 0.104(4) Uani d 1
H H46 1.4077 0.0435 0.9194 0.125 Uiso calc 1
C C47 1.3352(12) 0.1956(15) 0.8867(8) 0.113(5) Uani d 1
H H47 1.3806 0.2199 0.9063 0.136 Uiso calc 1
C C48 1.2547(12) 0.2647(10) 0.8505(6) 0.092(4) Uani d 1
H H48 1.2438 0.3375 0.8452 0.110 Uiso calc 1
C C49 1.1866(8) 0.2310(7) 0.8203(5) 0.061(2) Uani d 1
H H49 1.1306 0.2803 0.7948 0.074 Uiso calc 1
C C50 1.0550(5) 0.0902(5) 0.5951(4) 0.0276(14) Uani d 1
C C51 1.1497(6) 0.0635(5) 0.5277(4) 0.0314(15) Uani d 1
H H51 1.2208 0.0346 0.5393 0.038 Uiso calc 1
C C52 1.1414(6) 0.0786(5) 0.4438(4) 0.0380(17) Uani d 1
H H52 1.2064 0.0585 0.3982 0.046 Uiso calc 1
C C53 1.0395(6) 0.1226(5) 0.4269(5) 0.0412(18) Uani d 1
H H53 1.0341 0.1351 0.3691 0.049 Uiso calc 1
C C54 0.9447(6) 0.1488(5) 0.4930(5) 0.0381(17) Uani d 1
H H54 0.8739 0.1784 0.4811 0.046 Uiso calc 1
C C55 0.9528(6) 0.1321(5) 0.5764(4) 0.0329(16) Uani d 1
H H55 0.8871 0.1496 0.6220 0.039 Uiso calc 1
C C56 0.9249(6) -0.0709(6) 0.9032(5) 0.0447(19) Uani d 1
H H56 0.8819 -0.0264 0.9500 0.054 Uiso calc 1
C C57 0.9958(6) -0.1685(6) 0.9451(5) 0.0470(19) Uani d 1
H H57A 1.0499 -0.1509 0.9630 0.071 Uiso calc 1
H H57B 0.9485 -0.1999 0.9958 0.071 Uiso calc 1
H H57C 1.0354 -0.2185 0.9037 0.071 Uiso calc 1
C C58 0.8412(8) -0.0886(9) 0.8739(6) 0.084(3) Uani d 1
H H58A 0.7983 -0.0219 0.8474 0.126 Uiso calc 1
H H58B 0.8781 -0.1371 0.8313 0.126 Uiso calc 1
H H58C 0.7912 -0.1185 0.9234 0.126 Uiso calc 1
N N7 0.6365(10) 0.1663(11) 0.6358(9) 0.111(4) Uani d 1
O O1 0.6669(6) 0.2327(6) 0.6388(5) 0.092(2) Uani d 1
O O2 0.6229(8) 0.1637(9) 0.5617(8) 0.155(4) Uani d 1
O O3 0.6181(12) 0.1000(10) 0.6888(9) 0.203(5) Uani d 1
O O4 0.5246(6) -0.0588(6) 0.6947(4) 0.093(2) Uani d 1
H H4 0.5785 -0.0525 0.7067 0.139 Uiso calc 1
C C59 0.5631(9) -0.1052(9) 0.6195(7) 0.092(3) Uani d 1
H H59A 0.5676 -0.0510 0.5688 0.138 Uiso calc 1
H H59B 0.5116 -0.1415 0.6197 0.138 Uiso calc 1
H H59C 0.6370 -0.1556 0.6175 0.138 Uiso calc 1
O O1W 0.6345(13) 0.8346(9) 0.8223(9) 0.100(5) Uani d 0.5
O O2W 0.1582(18) 0.2821(16) 0.2921(13) 0.147(7) Uani d 0.5

loop_
_atom_site_aniso_label
_atom_site_aniso_U_11
_atom_site_aniso_U_22
_atom_site_aniso_U_33
_atom_site_aniso_U_12
_atom_site_aniso_U_13
_atom_site_aniso_U_23
Ag1 0.0315(3) 0.0367(3) 0.0290(3) -0.0147(2) -0.0060(2) -0.0007(2)
N1 0.031(3) 0.039(3) 0.032(3) -0.018(3) -0.003(2) -0.006(3)
N2 0.024(3) 0.029(3) 0.024(3) -0.007(2) -0.003(2) -0.006(2)
N3 0.034(3) 0.035(3) 0.029(3) -0.013(3) -0.008(2) -0.002(2)
C1 0.031(4) 0.041(4) 0.038(4) -0.015(3) -0.004(3) -0.016(3)
C2 0.029(4) 0.043(4) 0.036(4) -0.010(3) -0.008(3) -0.015(3)
C3 0.025(3) 0.024(3) 0.027(3) -0.006(3) -0.004(3) -0.008(3)
C4 0.027(4) 0.031(4) 0.022(3) -0.010(3) 0.000(3) -0.005(3)
C5 0.036(4) 0.035(4) 0.022(3) -0.014(3) -0.003(3) -0.005(3)
C6 0.042(4) 0.037(4) 0.029(4) -0.018(4) -0.006(3) -0.003(3)
C7 0.027(4) 0.036(4) 0.027(3) -0.007(3) -0.007(3) -0.006(3)
C8 0.026(4) 0.025(4) 0.029(3) -0.008(3) 0.000(3) -0.002(3)
C9 0.023(3) 0.034(4) 0.020(3) -0.009(3) -0.004(3) -0.008(3)
C10 0.027(4) 0.028(4) 0.024(3) -0.007(3) -0.006(3) -0.006(3)
C11 0.020(3) 0.036(4) 0.036(4) -0.002(3) -0.005(3) -0.006(3)
C12 0.029(4) 0.036(4) 0.025(3) -0.012(3) -0.002(3) -0.001(3)
C13 0.034(4) 0.027(4) 0.030(3) -0.006(3) -0.011(3) -0.005(3)
C14 0.026(4) 0.033(4) 0.026(3) -0.009(3) -0.004(3) -0.010(3)
C15 0.027(4) 0.031(4) 0.035(4) -0.002(3) -0.010(3) -0.007(3)
C16 0.030(4) 0.054(5) 0.051(5) 0.005(4) -0.014(4) -0.025(4)
C17 0.039(5) 0.074(6) 0.070(6) 0.007(5) -0.026(4) -0.035(5)
C18 0.030(4) 0.046(5) 0.068(6) 0.003(4) -0.012(4) -0.023(4)
C19 0.044(5) 0.048(5) 0.044(5) 0.005(4) 0.002(4) -0.017(4)
C20 0.044(5) 0.042(4) 0.034(4) -0.001(4) -0.009(3) -0.013(3)
C21 0.024(4) 0.032(4) 0.024(3) 0.000(3) 0.000(3) -0.009(3)
C22 0.040(4) 0.033(4) 0.039(4) -0.008(4) -0.005(3) -0.011(3)
C23 0.053(5) 0.026(4) 0.045(4) -0.008(4) -0.006(4) -0.007(3)
C24 0.052(5) 0.038(5) 0.038(4) 0.005(4) -0.011(4) -0.001(3)
C25 0.037(4) 0.046(5) 0.039(4) 0.001(4) -0.016(3) -0.006(3)
C26 0.025(4) 0.030(4) 0.037(4) -0.001(3) -0.007(3) -0.006(3)
C27 0.041(5) 0.045(5) 0.040(4) -0.009(4) 0.001(4) 0.002(4)
C28 0.080(7) 0.108(8) 0.071(7) -0.068(7) 0.008(5) -0.013(6)
C29 0.070(6) 0.086(7) 0.048(5) -0.026(6) 0.023(5) -0.021(5)
N4 0.032(3) 0.031(3) 0.041(3) -0.013(3) -0.006(3) -0.006(3)
N5 0.030(3) 0.023(3) 0.029(3) -0.009(3) -0.007(2) 0.000(2)
N6 0.038(3) 0.032(3) 0.035(3) -0.012(3) -0.009(3) -0.003(3)
C30 0.025(4) 0.033(4) 0.046(4) -0.008(3) -0.007(3) -0.005(3)
C31 0.022(4) 0.030(4) 0.044(4) -0.005(3) -0.009(3) -0.008(3)
C32 0.031(4) 0.026(4) 0.030(3) -0.011(3) -0.004(3) -0.006(3)
C33 0.034(4) 0.019(3) 0.032(4) -0.010(3) -0.008(3) -0.003(3)
C34 0.027(4) 0.027(4) 0.035(4) -0.007(3) -0.002(3) -0.006(3)
C35 0.051(5) 0.030(4) 0.031(4) -0.021(4) -0.011(3) 0.000(3)
C36 0.033(4) 0.031(4) 0.035(4) -0.007(3) 0.001(3) -0.003(3)
C37 0.031(4) 0.030(4) 0.033(4) -0.005(3) -0.006(3) -0.001(3)
C38 0.026(4) 0.021(3) 0.034(4) -0.006(3) -0.002(3) -0.006(3)
C39 0.024(3) 0.023(3) 0.031(3) -0.002(3) -0.003(3) -0.006(3)
C40 0.028(4) 0.023(3) 0.037(4) -0.008(3) -0.009(3) -0.005(3)
C41 0.032(4) 0.028(4) 0.032(4) -0.009(3) -0.001(3) -0.003(3)
C42 0.037(4) 0.028(4) 0.029(4) -0.008(3) -0.006(3) -0.001(3)
C43 0.032(4) 0.029(4) 0.038(4) -0.006(3) -0.010(3) -0.008(3)
C44 0.051(5) 0.062(5) 0.029(4) -0.030(4) -0.004(4) -0.008(4)
C45 0.076(7) 0.094(8) 0.065(6) -0.039(6) -0.030(5) -0.012(5)
C46 0.111(10) 0.151(13) 0.095(9) -0.065(10) -0.056(8) -0.018(8)
C47 0.131(12) 0.192(16) 0.077(8) -0.122(12) -0.015(8) -0.034(9)
C48 0.155(12) 0.113(10) 0.045(6) -0.104(9) 0.010(6) -0.030(6)
C49 0.094(7) 0.065(6) 0.041(5) -0.052(6) -0.002(5) -0.013(4)
C50 0.036(4) 0.019(3) 0.029(3) -0.011(3) -0.012(3) 0.002(3)
C51 0.032(4) 0.023(4) 0.036(4) -0.010(3) -0.007(3) 0.001(3)
C52 0.040(4) 0.034(4) 0.038(4) -0.008(4) -0.006(3) -0.012(3)
C53 0.049(4) 0.039(3) 0.038(3) -0.011(3) -0.016(3) -0.008(3)
C54 0.041(4) 0.029(4) 0.051(4) -0.008(3) -0.023(4) -0.007(3)
C55 0.036(4) 0.030(4) 0.037(4) -0.015(3) -0.009(3) -0.004(3)
C56 0.046(5) 0.054(5) 0.034(4) -0.025(4) -0.004(3) 0.000(3)
C57 0.055(5) 0.036(4) 0.041(4) -0.017(4) -0.002(4) 0.001(3)
C58 0.086(7) 0.118(9) 0.068(6) -0.075(7) -0.023(6) 0.022(6)
N7 0.104(5) 0.109(5) 0.110(5) -0.023(4) -0.015(4) -0.028(4)
O1 0.085(5) 0.083(5) 0.115(5) -0.018(4) -0.032(4) -0.027(4)
O2 0.124(6) 0.170(8) 0.183(8) -0.016(6) -0.060(6) -0.062(6)
O3 0.243(9) 0.132(7) 0.177(8) -0.079(7) 0.045(7) -0.023(6)
O4 0.080(5) 0.106(6) 0.076(5) 0.004(4) -0.031(4) -0.015(4)
C59 0.075(7) 0.115(9) 0.073(7) -0.010(7) -0.006(6) -0.036(7)
O1W 0.152(14) 0.049(8) 0.112(11) 0.005(8) -0.106(11) 0.011(7)
O2W 0.20(2) 0.142(16) 0.138(16) -0.106(16) -0.062(15) 0.020(13)

loop_
_atom_type_symbol
_atom_type_description
_atom_type_scat_dispersion_real
_atom_type_scat_dispersion_imag
_atom_type_scat_source
C C 0.0033 0.0016 'International Tables Vol C Tables 4.2.6.8 and 6.1.1.4'
H H 0.0000 0.0000 'International Tables Vol C Tables 4.2.6.8 and 6.1.1.4'
N N 0.0061 0.0033 'International Tables Vol C Tables 4.2.6.8 and 6.1.1.4'
O O 0.0106 0.0060 'International Tables Vol C Tables 4.2.6.8 and 6.1.1.4'
Ag Ag -0.8971 1.1015 'International Tables Vol C Tables 4.2.6.8 and 6.1.1.4'

loop_
_geom_angle_atom_site_label_1
_geom_angle_atom_site_label_2
_geom_angle_atom_site_label_3
_geom_angle_site_symmetry_1
_geom_angle_site_symmetry_3
_geom_angle
_geom_angle_publ_flag
N1 Ag1 N4 2_666 2_766 109.11(19) y
N1 Ag1 N3 2_666 . 122.76(19) y
N4 Ag1 N3 2_766 . 100.33(19) y
N1 Ag1 N6 2_666 . 100.96(19) y
N4 Ag1 N6 2_766 . 121.95(19) y
N3 Ag1 N6 . . 103.27(19) y
C3 N1 C1 . . 105.7(5) ?
C3 N1 Ag1 . 2_666 124.6(4) ?
C1 N1 Ag1 . 2_666 123.3(4) ?
C3 N2 C2 . . 106.8(5) ?
C3 N2 C9 . . 130.1(5) ?
C2 N2 C9 . . 122.6(5) ?
C7 N3 C6 . . 117.3(6) ?
C7 N3 Ag1 . . 120.8(4) ?
C6 N3 Ag1 . . 119.4(4) ?
C2 C1 N1 . . 110.0(6) ?
C2 C1 H1 . . 125.0 ?
N1 C1 H1 . . 125.0 ?
C1 C2 N2 . . 106.9(6) ?
C1 C2 H2 . . 126.6 ?
N2 C2 H2 . . 126.6 ?
N1 C3 N2 . . 110.7(5) ?
N1 C3 C4 . . 123.0(5) ?
N2 C3 C4 . . 126.3(5) ?
C5 C4 C8 . . 118.7(6) ?
C5 C4 C3 . . 122.4(6) ?
C8 C4 C3 . . 118.9(6) ?
C6 C5 C4 . . 118.0(6) ?
C6 C5 H5 . . 121.0 ?
C4 C5 H5 . . 121.0 ?
N3 C6 C5 . . 123.6(6) ?
N3 C6 H6 . . 118.2 ?
C5 C6 H6 . . 118.2 ?
N3 C7 C8 . . 123.5(6) ?
N3 C7 H7 . . 118.3 ?
C8 C7 H7 . . 118.3 ?
C7 C8 C4 . . 118.9(6) ?
C7 C8 H8 . . 120.6 ?
C4 C8 H8 . . 120.6 ?
C10 C9 C14 . . 121.1(6) ?
C10 C9 N2 . . 120.5(5) ?
C14 C9 N2 . . 118.2(5) ?
C9 C10 C11 . . 118.2(6) ?
C9 C10 C21 . . 121.7(5) ?
C11 C10 C21 . . 120.1(6) ?
C10 C11 C12 . . 122.5(6) ?
C10 C11 H11 . . 118.7 ?
C12 C11 H11 . . 118.7 ?
C13 C12 C11 . . 117.4(6) ?
C13 C12 C27 . . 121.7(6) ?
C11 C12 C27 . . 120.8(6) ?
C12 C13 C14 . . 123.3(6) ?
C12 C13 H13 . . 118.4 ?
C14 C13 H13 . . 118.4 ?
C13 C14 C9 . . 117.4(6) ?
C13 C14 C15 . . 120.8(6) ?
C9 C14 C15 . . 121.8(6) ?
C16 C15 C20 . . 118.8(6) ?
C16 C15 C14 . . 119.8(6) ?
C20 C15 C14 . . 121.4(6) ?
C17 C16 C15 . . 121.1(7) ?
C17 C16 H16 . . 119.5 ?
C15 C16 H16 . . 119.5 ?
C18 C17 C16 . . 119.9(8) ?
C18 C17 H17 . . 120.0 ?
C16 C17 H17 . . 120.0 ?
C19 C18 C17 . . 119.7(7) ?
C19 C18 H18 . . 120.2 ?
C17 C18 H18 . . 120.2 ?
C18 C19 C20 . . 121.1(7) ?
C18 C19 H19 . . 119.5 ?
C20 C19 H19 . . 119.5 ?
C19 C20 C15 . . 119.5(7) ?
C19 C20 H20 . . 120.2 ?
C15 C20 H20 . . 120.2 ?
C22 C21 C26 . . 118.8(6) ?
C22 C21 C10 . . 123.3(6) ?
C26 C21 C10 . . 117.8(6) ?
C21 C22 C23 . . 120.0(7) ?
C21 C22 H22 . . 120.0 ?
C23 C22 H22 . . 120.0 ?
C24 C23 C22 . . 120.3(7) ?
C24 C23 H23 . . 119.9 ?
C22 C23 H23 . . 119.9 ?
C23 C24 C25 . . 119.9(7) ?
C23 C24 H24 . . 120.0 ?
C25 C24 H24 . . 120.0 ?
C26 C25 C24 . . 120.3(7) ?
C26 C25 H25 . . 119.9 ?
C24 C25 H25 . . 119.9 ?
C25 C26 C21 . . 120.6(7) ?
C25 C26 H26 . . 119.7 ?
C21 C26 H26 . . 119.7 ?
C28 C27 C29 . . 111.8(7) ?
C28 C27 C12 . . 111.4(7) ?
C29 C27 C12 . . 113.0(6) ?
C28 C27 H27 . . 106.7 ?
C29 C27 H27 . . 106.7 ?
C12 C27 H27 . . 106.7 ?
C27 C28 H28A . . 109.5 ?
C27 C28 H28B . . 109.5 ?
H28A C28 H28B . . 109.5 ?
C27 C28 H28C . . 109.5 ?
H28A C28 H28C . . 109.5 ?
H28B C28 H28C . . 109.5 ?
C27 C29 H29A . . 109.5 ?
C27 C29 H29B . . 109.5 ?
H29A C29 H29B . . 109.5 ?
C27 C29 H29C . . 109.5 ?
H29A C29 H29C . . 109.5 ?
H29B C29 H29C . . 109.5 ?
C32 N4 C30 . . 106.1(5) ?
C32 N4 Ag1 . 2_766 126.3(4) ?
C30 N4 Ag1 . 2_766 123.4(4) ?
C32 N5 C31 . . 106.8(5) ?
C32 N5 C38 . . 129.2(5) ?
C31 N5 C38 . . 123.9(5) ?
C35 N6 C36 . . 116.6(6) ?
C35 N6 Ag1 . . 119.7(4) ?
C36 N6 Ag1 . . 121.7(4) ?
C31 C30 N4 . . 109.8(6) ?
C31 C30 H30 . . 125.1 ?
N4 C30 H30 . . 125.1 ?
C30 C31 N5 . . 106.8(6) ?
C30 C31 H31 . . 126.6 ?
N5 C31 H31 . . 126.6 ?
N4 C32 N5 . . 110.6(6) ?
N4 C32 C33 . . 123.5(6) ?
N5 C32 C33 . . 125.9(6) ?
C37 C33 C34 . . 118.1(6) ?
C37 C33 C32 . . 123.9(6) ?
C34 C33 C32 . . 118.0(6) ?
C35 C34 C33 . . 118.8(6) ?
C35 C34 H34 . . 120.6 ?
C33 C34 H34 . . 120.6 ?
N6 C35 C34 . . 123.8(6) ?
N6 C35 H35 . . 118.1 ?
C34 C35 H35 . . 118.1 ?
N6 C36 C37 . . 123.5(6) ?
N6 C36 H36 . . 118.3 ?
C37 C36 H36 . . 118.3 ?
C36 C37 C33 . . 119.2(6) ?
C36 C37 H37 . . 120.4 ?
C33 C37 H37 . . 120.4 ?
C39 C38 C43 . . 120.6(6) ?
C39 C38 N5 . . 121.1(6) ?
C43 C38 N5 . . 118.2(6) ?
C38 C39 C40 . . 118.4(6) ?
C38 C39 C50 . . 122.9(6) ?
C40 C39 C50 . . 118.7(6) ?
C39 C40 C41 . . 122.7(6) ?
C39 C40 H40 . . 118.7 ?
C41 C40 H40 . . 118.7 ?
C42 C41 C40 . . 117.2(6) ?
C42 C41 C56 . . 120.3(6) ?
C40 C41 C56 . . 122.5(6) ?
C41 C42 C43 . . 122.4(6) ?
C41 C42 H42 . . 118.8 ?
C43 C42 H42 . . 118.8 ?
C42 C43 C38 . . 118.6(6) ?
C42 C43 C44 . . 120.1(6) ?
C38 C43 C44 . . 121.3(6) ?
C45 C44 C49 . . 119.0(8) ?
C45 C44 C43 . . 119.7(7) ?
C49 C44 C43 . . 121.2(8) ?
C44 C45 C46 . . 120.3(11) ?
C44 C45 H45 . . 119.9 ?
C46 C45 H45 . . 119.9 ?
C47 C46 C45 . . 121.1(13) ?
C47 C46 H46 . . 119.5 ?
C45 C46 H46 . . 119.5 ?
C46 C47 C48 . . 119.4(11) ?
C46 C47 H47 . . 120.3 ?
C48 C47 H47 . . 120.3 ?
C47 C48 C49 . . 121.6(11) ?
C47 C48 H48 . . 119.2 ?
C49 C48 H48 . . 119.2 ?
C44 C49 C48 . . 118.6(10) ?
C44 C49 H49 . . 120.7 ?
C48 C49 H49 . . 120.7 ?
C55 C50 C51 . . 118.5(6) ?
C55 C50 C39 . . 119.3(6) ?
C51 C50 C39 . . 122.1(6) ?
C52 C51 C50 . . 120.5(6) ?
C52 C51 H51 . . 119.8 ?
C50 C51 H51 . . 119.8 ?
C53 C52 C51 . . 119.8(7) ?
C53 C52 H52 . . 120.1 ?
C51 C52 H52 . . 120.1 ?
C52 C53 C54 . . 120.4(7) ?
C52 C53 H53 . . 119.8 ?
C54 C53 H53 . . 119.8 ?
C55 C54 C53 . . 119.8(7) ?
C55 C54 H54 . . 120.1 ?
C53 C54 H54 . . 120.1 ?
C54 C55 C50 . . 121.0(6) ?
C54 C55 H55 . . 119.5 ?
C50 C55 H55 . . 119.5 ?
C58 C56 C57 . . 113.9(7) ?
C58 C56 C41 . . 114.8(6) ?
C57 C56 C41 . . 111.0(6) ?
C58 C56 H56 . . 105.4 ?
C57 C56 H56 . . 105.4 ?
C41 C56 H56 . . 105.4 ?
C56 C57 H57A . . 109.5 ?
C56 C57 H57B . . 109.5 ?
H57A C57 H57B . . 109.5 ?
C56 C57 H57C . . 109.5 ?
H57A C57 H57C . . 109.5 ?
H57B C57 H57C . . 109.5 ?
C56 C58 H58A . . 109.5 ?
C56 C58 H58B . . 109.5 ?
H58A C58 H58B . . 109.5 ?
C56 C58 H58C . . 109.5 ?
H58A C58 H58C . . 109.5 ?
H58B C58 H58C . . 109.5 ?
O3 N7 O1 . . 128.4(17) ?
O3 N7 O2 . . 115.0(16) ?
O1 N7 O2 . . 116.6(14) ?
C59 O4 H4 . . 109.5 ?
O4 C59 H59A . . 109.5 ?
O4 C59 H59B . . 109.5 ?
H59A C59 H59B . . 109.5 ?
O4 C59 H59C . . 109.5 ?
H59A C59 H59C . . 109.5 ?
H59B C59 H59C . . 109.5 ?

loop_
_geom_bond_atom_site_label_1
_geom_bond_atom_site_label_2
_geom_bond_site_symmetry_2
_geom_bond_distance
_geom_bond_publ_flag
Ag1 N1 2_666 2.279(5) y
Ag1 N4 2_766 2.293(5) y
Ag1 N3 . 2.306(5) y
Ag1 N6 . 2.330(6) y
N1 C3 . 1.321(8) ?
N1 C1 . 1.384(8) ?
N1 Ag1 2_666 2.279(5) ?
N2 C3 . 1.366(7) ?
N2 C2 . 1.373(8) ?
N2 C9 . 1.440(7) ?
N3 C7 . 1.323(8) ?
N3 C6 . 1.348(8) ?
C1 C2 . 1.338(9) ?
C1 H1 . 0.9500 ?
C2 H2 . 0.9500 ?
C3 C4 . 1.454(8) ?
C4 C5 . 1.383(9) ?
C4 C8 . 1.389(8) ?
C5 C6 . 1.381(9) ?
C5 H5 . 0.9500 ?
C6 H6 . 0.9500 ?
C7 C8 . 1.375(9) ?
C7 H7 . 0.9500 ?
C8 H8 . 0.9500 ?
C9 C10 . 1.382(8) ?
C9 C14 . 1.417(8) ?
C10 C11 . 1.385(8) ?
C10 C21 . 1.490(9) ?
C11 C12 . 1.393(9) ?
C11 H11 . 0.9500 ?
C12 C13 . 1.365(9) ?
C12 C27 . 1.510(9) ?
C13 C14 . 1.385(8) ?
C13 H13 . 0.9500 ?
C14 C15 . 1.475(9) ?
C15 C16 . 1.375(9) ?
C15 C20 . 1.388(9) ?
C16 C17 . 1.373(10) ?
C16 H16 . 0.9500 ?
C17 C18 . 1.372(10) ?
C17 H17 . 0.9500 ?
C18 C19 . 1.360(11) ?
C18 H18 . 0.9500 ?
C19 C20 . 1.380(10) ?
C19 H19 . 0.9500 ?
C20 H20 . 0.9500 ?
C21 C22 . 1.386(9) ?
C21 C26 . 1.391(9) ?
C22 C23 . 1.393(10) ?
C22 H22 . 0.9500 ?
C23 C24 . 1.367(11) ?
C23 H23 . 0.9500 ?
C24 C25 . 1.381(11) ?
C24 H24 . 0.9500 ?
C25 C26 . 1.371(9) ?
C25 H25 . 0.9500 ?
C26 H26 . 0.9500 ?
C27 C28 . 1.496(11) ?
C27 C29 . 1.509(11) ?
C27 H27 . 1.0000 ?
C28 H28A . 0.9800 ?
C28 H28B . 0.9800 ?
C28 H28C . 0.9800 ?
C29 H29A . 0.9800 ?
C29 H29B . 0.9800 ?
C29 H29C . 0.9800 ?
N4 C32 . 1.320(8) ?
N4 C30 . 1.364(8) ?
N4 Ag1 2_766 2.293(5) ?
N5 C32 . 1.355(8) ?
N5 C31 . 1.367(8) ?
N5 C38 . 1.434(8) ?
N6 C35 . 1.336(8) ?
N6 C36 . 1.345(8) ?
C30 C31 . 1.343(9) ?
C30 H30 . 0.9500 ?
C31 H31 . 0.9500 ?
C32 C33 . 1.466(9) ?
C33 C37 . 1.379(9) ?
C33 C34 . 1.389(9) ?
C34 C35 . 1.362(9) ?
C34 H34 . 0.9500 ?
C35 H35 . 0.9500 ?
C36 C37 . 1.359(9) ?
C36 H36 . 0.9500 ?
C37 H37 . 0.9500 ?
C38 C39 . 1.384(9) ?
C38 C43 . 1.411(9) ?
C39 C40 . 1.387(8) ?
C39 C50 . 1.496(8) ?
C40 C41 . 1.398(9) ?
C40 H40 . 0.9500 ?
C41 C42 . 1.379(9) ?
C41 C56 . 1.525(9) ?
C42 C43 . 1.385(9) ?
C42 H42 . 0.9500 ?
C43 C44 . 1.477(10) ?
C44 C45 . 1.380(12) ?
C44 C49 . 1.387(11) ?
C45 C46 . 1.388(13) ?
C45 H45 . 0.9500 ?
C46 C47 . 1.350(18) ?
C46 H46 . 0.9500 ?
C47 C48 . 1.354(18) ?
C47 H47 . 0.9500 ?
C48 C49 . 1.409(13) ?
C48 H48 . 0.9500 ?
C49 H49 . 0.9500 ?
C50 C55 . 1.380(9) ?
C50 C51 . 1.388(9) ?
C51 C52 . 1.386(9) ?
C51 H51 . 0.9500 ?
C52 C53 . 1.367(10) ?
C52 H52 . 0.9500 ?
C53 C54 . 1.377(10) ?
C53 H53 . 0.9500 ?
C54 C55 . 1.375(9) ?
C54 H54 . 0.9500 ?
C55 H55 . 0.9500 ?
C56 C58 . 1.458(11) ?
C56 C57 . 1.503(10) ?
C56 H56 . 1.0000 ?
C57 H57A . 0.9800 ?
C57 H57B . 0.9800 ?
C57 H57C . 0.9800 ?
C58 H58A . 0.9800 ?
C58 H58B . 0.9800 ?
C58 H58C . 0.9800 ?
N7 O3 . 1.137(14) ?
N7 O1 . 1.141(13) ?
N7 O2 . 1.304(14) ?
O4 C59 . 1.400(11) ?
O4 H4 . 0.8400 ?
C59 H59A . 0.9800 ?
C59 H59B . 0.9800 ?
C59 H59C . 0.9800 ?

loop_
_geom_hbond_atom_site_label_D
_geom_hbond_atom_site_label_H
_geom_hbond_atom_site_label_A
_geom_hbond_site_symmetry_A
_geom_hbond_distance_DH
_geom_hbond_distance_HA
_geom_hbond_distance_DA
_geom_hbond_angle_DHA
_geom_hbond_publ_flag
C1 H1 O2W . 0.95 2.49 3.434(19) 174.0 y
C30 H30 O2 1_655 0.95 2.47 3.350(12) 153.6 y
C31 H31 O4 1_655 0.95 2.36 3.239(9) 154.4 y
O4 H4 O3 . 0.84 2.27 2.846(16) 125.6 y
O4 H4 O1W 1_545 0.84 2.30 2.778(13) 116.5 y

loop_
_geom_torsion_atom_site_label_1
_geom_torsion_atom_site_label_2
_geom_torsion_atom_site_label_3
_geom_torsion_atom_site_label_4
_geom_torsion_site_symmetry_1
_geom_torsion
C3 N1 C1 C2 . 0.3(8)
Ag1 N1 C1 C2 2_666 153.2(5)
N1 C1 C2 N2 . -0.2(8)
C3 N2 C2 C1 . 0.0(7)
C9 N2 C2 C1 . 173.1(6)
C1 N1 C3 N2 . -0.2(7)
Ag1 N1 C3 N2 2_666 -152.7(4)
C1 N1 C3 C4 . -178.5(6)
Ag1 N1 C3 C4 2_666 29.0(8)
C2 N2 C3 N1 . 0.1(7)
C9 N2 C3 N1 . -172.2(6)
C2 N2 C3 C4 . 178.3(6)
C9 N2 C3 C4 . 6.0(10)
N1 C3 C4 C5 . -140.1(6)
N2 C3 C4 C5 . 41.9(9)
N1 C3 C4 C8 . 39.3(9)
N2 C3 C4 C8 . -138.7(6)
C8 C4 C5 C6 . -1.5(9)
C3 C4 C5 C6 . 177.9(6)
C7 N3 C6 C5 . -0.5(10)
Ag1 N3 C6 C5 . -162.8(5)
C4 C5 C6 N3 . 1.5(10)
C6 N3 C7 C8 . -0.4(9)
Ag1 N3 C7 C8 . 161.5(5)
N3 C7 C8 C4 . 0.4(9)
C5 C4 C8 C7 . 0.6(9)
C3 C4 C8 C7 . -178.8(5)
C3 N2 C9 C10 . 58.9(9)
C2 N2 C9 C10 . -112.3(7)
C3 N2 C9 C14 . -125.8(7)
C2 N2 C9 C14 . 63.0(8)
C14 C9 C10 C11 . -2.4(9)
N2 C9 C10 C11 . 172.7(6)
C14 C9 C10 C21 . 177.9(6)
N2 C9 C10 C21 . -6.9(9)
C9 C10 C11 C12 . -1.3(10)
C21 C10 C11 C12 . 178.3(6)
C10 C11 C12 C13 . 3.7(10)
C10 C11 C12 C27 . -174.9(6)
C11 C12 C13 C14 . -2.4(10)
C27 C12 C13 C14 . 176.2(6)
C12 C13 C14 C9 . -1.1(9)
C12 C13 C14 C15 . -179.7(6)
C10 C9 C14 C13 . 3.6(9)
N2 C9 C14 C13 . -171.7(5)
C10 C9 C14 C15 . -177.8(6)
N2 C9 C14 C15 . 6.9(9)
C13 C14 C15 C16 . 53.8(9)
C9 C14 C15 C16 . -124.8(7)
C13 C14 C15 C20 . -125.6(7)
C9 C14 C15 C20 . 55.8(9)
C20 C15 C16 C17 . -1.4(12)
C14 C15 C16 C17 . 179.2(7)
C15 C16 C17 C18 . 0.6(13)
C16 C17 C18 C19 . 0.0(13)
C17 C18 C19 C20 . 0.2(13)
C18 C19 C20 C15 . -0.9(12)
C16 C15 C20 C19 . 1.5(11)
C14 C15 C20 C19 . -179.1(7)
C9 C10 C21 C22 . 55.9(9)
C11 C10 C21 C22 . -123.7(7)
C9 C10 C21 C26 . -123.8(7)
C11 C10 C21 C26 . 56.6(8)
C26 C21 C22 C23 . 1.5(9)
C10 C21 C22 C23 . -178.2(6)
C21 C22 C23 C24 . 0.3(10)
C22 C23 C24 C25 . -1.8(11)
C23 C24 C25 C26 . 1.4(11)
C24 C25 C26 C21 . 0.4(10)
C22 C21 C26 C25 . -1.8(9)
C10 C21 C26 C25 . 177.9(6)
C13 C12 C27 C28 . 115.4(8)
C11 C12 C27 C28 . -66.0(9)
C13 C12 C27 C29 . -117.7(8)
C11 C12 C27 C29 . 60.8(10)
C32 N4 C30 C31 . 0.5(8)
Ag1 N4 C30 C31 2_766 158.6(5)
N4 C30 C31 N5 . -0.6(8)
C32 N5 C31 C30 . 0.5(7)
C38 N5 C31 C30 . 177.4(6)
C30 N4 C32 N5 . -0.2(7)
Ag1 N4 C32 N5 2_766 -157.5(4)
C30 N4 C32 C33 . -178.6(6)
Ag1 N4 C32 C33 2_766 24.2(9)
C31 N5 C32 N4 . -0.2(7)
C38 N5 C32 N4 . -176.9(6)
C31 N5 C32 C33 . 178.1(6)
C38 N5 C32 C33 . 1.4(10)
N4 C32 C33 C37 . -138.1(7)
N5 C32 C33 C37 . 43.8(10)
N4 C32 C33 C34 . 40.6(9)
N5 C32 C33 C34 . -137.5(6)
C37 C33 C34 C35 . 0.0(9)
C32 C33 C34 C35 . -178.8(6)
C36 N6 C35 C34 . -0.9(9)
Ag1 N6 C35 C34 . 163.4(5)
C33 C34 C35 N6 . 0.6(10)
C35 N6 C36 C37 . 0.7(10)
Ag1 N6 C36 C37 . -163.3(5)
N6 C36 C37 C33 . -0.1(10)
C34 C33 C37 C36 . -0.2(9)
C32 C33 C37 C36 . 178.5(6)
C32 N5 C38 C39 . 55.6(9)
C31 N5 C38 C39 . -120.6(7)
C32 N5 C38 C43 . -126.5(7)
C31 N5 C38 C43 . 57.3(8)
C43 C38 C39 C40 . 1.0(9)
N5 C38 C39 C40 . 178.8(5)
C43 C38 C39 C50 . -178.7(6)
N5 C38 C39 C50 . -0.8(9)
C38 C39 C40 C41 . -4.3(9)
C50 C39 C40 C41 . 175.4(6)
C39 C40 C41 C42 . 4.0(9)
C39 C40 C41 C56 . -177.1(6)
C40 C41 C42 C43 . -0.4(10)
C56 C41 C42 C43 . -179.3(6)
C41 C42 C43 C38 . -2.8(10)
C41 C42 C43 C44 . 176.1(6)
C39 C38 C43 C42 . 2.4(9)
N5 C38 C43 C42 . -175.5(5)
C39 C38 C43 C44 . -176.4(6)
N5 C38 C43 C44 . 5.7(9)
C42 C43 C44 C45 . 59.3(10)
C38 C43 C44 C45 . -121.9(8)
C42 C43 C44 C49 . -118.0(8)
C38 C43 C44 C49 . 60.8(9)
C49 C44 C45 C46 . -3.3(13)
C43 C44 C45 C46 . 179.3(9)
C44 C45 C46 C47 . 3.1(17)
C45 C46 C47 C48 . -1.1(19)
C46 C47 C48 C49 . -0.5(18)
C45 C44 C49 C48 . 1.7(11)
C43 C44 C49 C48 . 179.0(7)
C47 C48 C49 C44 . 0.2(14)
C38 C39 C50 C55 . -130.6(7)
C40 C39 C50 C55 . 49.8(8)
C38 C39 C50 C51 . 51.3(9)
C40 C39 C50 C51 . -128.3(7)
C55 C50 C51 C52 . -0.1(9)
C39 C50 C51 C52 . 178.0(6)
C50 C51 C52 C53 . 1.6(10)
C51 C52 C53 C54 . -2.1(10)
C52 C53 C54 C55 . 1.0(10)
C53 C54 C55 C50 . 0.7(10)
C51 C50 C55 C54 . -1.1(9)
C39 C50 C55 C54 . -179.2(6)
C42 C41 C56 C58 . 171.2(8)
C40 C41 C56 C58 . -7.7(11)
C42 C41 C56 C57 . -57.8(9)
C40 C41 C56 C57 . 123.3(7)

_cod_database_fobs_code 2241724
